data_8102884
loop_
_publ_author_name
'B. Hu'
'P. Wang'
'Y. Xiao'
'L.-P. Song'

_publ_section_title
;
Crystal structure of dicesium hexachloromolybdate(IV), Cs~2~[MoCl~6~]
;
_journal_issue 3
_journal_name_full 'Zeitschrift f\"ur Kristallographie - New Crystal Structures'
_journal_page_first 298
_journal_page_last 298
_journal_volume 220
_journal_year 2005
_chemical_formula_sum 'Cl6 Cs2 Mo'
_chemical_formula_weight 574.46
_chemical_name_common Cs2MoCl6
_chemical_name_systematic
; 
 dicesium hexachloromolybdate(IV)
;
_space_group_IT_number 225
_symmetry_cell_setting cubic
_symmetry_space_group_name_Hall '-F 4 2 3'
_symmetry_space_group_name_H-M 'F m -3 m'
_atom_sites_solution_hydrogens geom
_atom_sites_solution_primary direct
_atom_sites_solution_secondary difmap
_audit_creation_method SHELXL-97
_cell_angle_alpha 90.00
_cell_angle_beta 90.00
_cell_angle_gamma 90.00
_cell_formula_units_Z 4
_cell_length_a 10.2121(6)
_cell_length_b 10.2121(6)
_cell_length_c 10.2121(6)
_cell_measurement_temperature 293(2)
_cell_volume 1064.99(11)
_computing_structure_refinement 'SHELXL-97 (Sheldrick, 1997)'
_computing_structure_solution 'SHELXS-97 (Sheldrick, 1990)'
_diffrn_ambient_temperature 293(2)
_diffrn_measured_fraction_theta_full 1.000
_diffrn_measured_fraction_theta_max 1.000
_diffrn_measurement_device_type 'Bruker SMART APEX II'
_diffrn_radiation_monochromator graphite
_diffrn_radiation_source 'fine-focus sealed tube'
_diffrn_radiation_type MoK\a
_diffrn_radiation_wavelength 0.71073
_diffrn_reflns_av_R_equivalents 0.0220
_diffrn_reflns_av_sigmaI/netI 0.0169
_diffrn_reflns_limit_h_max 5
_diffrn_reflns_limit_h_min -13
_diffrn_reflns_limit_k_max 12
_diffrn_reflns_limit_k_min -7
_diffrn_reflns_limit_l_max 4
_diffrn_reflns_limit_l_min -14
_diffrn_reflns_number 561
_diffrn_reflns_theta_full 30.44
_diffrn_reflns_theta_max 30.44
_diffrn_reflns_theta_min 3.46
_exptl_absorpt_coefficient_mu 9.400
_exptl_crystal_colour Red
_exptl_crystal_density_diffrn 3.583
_exptl_crystal_density_method 'not measured'
_exptl_crystal_description octahedron
_exptl_crystal_F_000 1016
_exptl_crystal_size_max 0.285
_exptl_crystal_size_mid 0.283
_exptl_crystal_size_min 0.264
_refine_diff_density_max 1.186
_refine_diff_density_min -0.843
_refine_diff_density_rms 0.147
_refine_ls_extinction_coef 0.0085(7)
_refine_ls_extinction_expression Fc^*^=kFc[1+0.001xFc^2^\l^3^/sin(2\q)]^-1/4^
_refine_ls_extinction_method SHELXL
_refine_ls_goodness_of_fit_ref 1.202
_refine_ls_hydrogen_treatment mixed
_refine_ls_matrix_type full
_refine_ls_number_parameters 7
_refine_ls_number_reflns 115
_refine_ls_number_restraints 0
_refine_ls_restrained_S_all 1.202
_refine_ls_R_factor_all 0.0269
_refine_ls_R_factor_gt 0.0250
_refine_ls_shift/su_max 0.000
_refine_ls_shift/su_mean 0.000
_refine_ls_structure_factor_coef Fsqd
_refine_ls_weighting_details 'calc w=1/[\s^2^(Fo^2^)+(0.0310P)^2^+8.6423P] where P=(Fo^2^+2Fc^2^)/3'
_refine_ls_weighting_scheme calc
_refine_ls_wR_factor_gt 0.0662
_refine_ls_wR_factor_ref 0.0670
_reflns_number_gt 109
_reflns_number_total 115
_reflns_threshold_expression >2sigma(I)
_cod_data_source_file 409808.cff
_cod_data_source_block Cs2[MoCl6]
_cod_original_cell_volume 1065.0(1)
_cod_database_code 8102884

loop_
_symmetry_equiv_pos_as_xyz
'x, y, z'
'-x, -y, z'
'-x, y, -z'
'x, -y, -z'
'z, x, y'
'z, -x, -y'
'-z, -x, y'
'-z, x, -y'
'y, z, x'
'-y, z, -x'
'y, -z, -x'
'-y, -z, x'
'y, x, -z'
'-y, -x, -z'
'y, -x, z'
'-y, x, z'
'x, z, -y'
'-x, z, y'
'-x, -z, -y'
'x, -z, y'
'z, y, -x'
'z, -y, x'
'-z, y, x'
'-z, -y, -x'
'x, y+1/2, z+1/2'
'-x, -y+1/2, z+1/2'
'-x, y+1/2, -z+1/2'
'x, -y+1/2, -z+1/2'
'z, x+1/2, y+1/2'
'z, -x+1/2, -y+1/2'
'-z, -x+1/2, y+1/2'
'-z, x+1/2, -y+1/2'
'y, z+1/2, x+1/2'
'-y, z+1/2, -x+1/2'
'y, -z+1/2, -x+1/2'
'-y, -z+1/2, x+1/2'
'y, x+1/2, -z+1/2'
'-y, -x+1/2, -z+1/2'
'y, -x+1/2, z+1/2'
'-y, x+1/2, z+1/2'
'x, z+1/2, -y+1/2'
'-x, z+1/2, y+1/2'
'-x, -z+1/2, -y+1/2'
'x, -z+1/2, y+1/2'
'z, y+1/2, -x+1/2'
'z, -y+1/2, x+1/2'
'-z, y+1/2, x+1/2'
'-z, -y+1/2, -x+1/2'
'x+1/2, y, z+1/2'
'-x+1/2, -y, z+1/2'
'-x+1/2, y, -z+1/2'
'x+1/2, -y, -z+1/2'
'z+1/2, x, y+1/2'
'z+1/2, -x, -y+1/2'
'-z+1/2, -x, y+1/2'
'-z+1/2, x, -y+1/2'
'y+1/2, z, x+1/2'
'-y+1/2, z, -x+1/2'
'y+1/2, -z, -x+1/2'
'-y+1/2, -z, x+1/2'
'y+1/2, x, -z+1/2'
'-y+1/2, -x, -z+1/2'
'y+1/2, -x, z+1/2'
'-y+1/2, x, z+1/2'
'x+1/2, z, -y+1/2'
'-x+1/2, z, y+1/2'
'-x+1/2, -z, -y+1/2'
'x+1/2, -z, y+1/2'
'z+1/2, y, -x+1/2'
'z+1/2, -y, x+1/2'
'-z+1/2, y, x+1/2'
'-z+1/2, -y, -x+1/2'
'x+1/2, y+1/2, z'
'-x+1/2, -y+1/2, z'
'-x+1/2, y+1/2, -z'
'x+1/2, -y+1/2, -z'
'z+1/2, x+1/2, y'
'z+1/2, -x+1/2, -y'
'-z+1/2, -x+1/2, y'
'-z+1/2, x+1/2, -y'
'y+1/2, z+1/2, x'
'-y+1/2, z+1/2, -x'
'y+1/2, -z+1/2, -x'
'-y+1/2, -z+1/2, x'
'y+1/2, x+1/2, -z'
'-y+1/2, -x+1/2, -z'
'y+1/2, -x+1/2, z'
'-y+1/2, x+1/2, z'
'x+1/2, z+1/2, -y'
'-x+1/2, z+1/2, y'
'-x+1/2, -z+1/2, -y'
'x+1/2, -z+1/2, y'
'z+1/2, y+1/2, -x'
'z+1/2, -y+1/2, x'
'-z+1/2, y+1/2, x'
'-z+1/2, -y+1/2, -x'
'-x, -y, -z'
'x, y, -z'
'x, -y, z'
'-x, y, z'
'-z, -x, -y'
'-z, x, y'
'z, x, -y'
'z, -x, y'
'-y, -z, -x'
'y, -z, x'
'-y, z, x'
'y, z, -x'
'-y, -x, z'
'y, x, z'
'-y, x, -z'
'y, -x, -z'
'-x, -z, y'
'x, -z, -y'
'x, z, y'
'-x, z, -y'
'-z, -y, x'
'-z, y, -x'
'z, -y, -x'
'z, y, x'
'-x, -y+1/2, -z+1/2'
'x, y+1/2, -z+1/2'
'x, -y+1/2, z+1/2'
'-x, y+1/2, z+1/2'
'-z, -x+1/2, -y+1/2'
'-z, x+1/2, y+1/2'
'z, x+1/2, -y+1/2'
'z, -x+1/2, y+1/2'
'-y, -z+1/2, -x+1/2'
'y, -z+1/2, x+1/2'
'-y, z+1/2, x+1/2'
'y, z+1/2, -x+1/2'
'-y, -x+1/2, z+1/2'
'y, x+1/2, z+1/2'
'-y, x+1/2, -z+1/2'
'y, -x+1/2, -z+1/2'
'-x, -z+1/2, y+1/2'
'x, -z+1/2, -y+1/2'
'x, z+1/2, y+1/2'
'-x, z+1/2, -y+1/2'
'-z, -y+1/2, x+1/2'
'-z, y+1/2, -x+1/2'
'z, -y+1/2, -x+1/2'
'z, y+1/2, x+1/2'
'-x+1/2, -y, -z+1/2'
'x+1/2, y, -z+1/2'
'x+1/2, -y, z+1/2'
'-x+1/2, y, z+1/2'
'-z+1/2, -x, -y+1/2'
'-z+1/2, x, y+1/2'
'z+1/2, x, -y+1/2'
'z+1/2, -x, y+1/2'
'-y+1/2, -z, -x+1/2'
'y+1/2, -z, x+1/2'
'-y+1/2, z, x+1/2'
'y+1/2, z, -x+1/2'
'-y+1/2, -x, z+1/2'
'y+1/2, x, z+1/2'
'-y+1/2, x, -z+1/2'
'y+1/2, -x, -z+1/2'
'-x+1/2, -z, y+1/2'
'x+1/2, -z, -y+1/2'
'x+1/2, z, y+1/2'
'-x+1/2, z, -y+1/2'
'-z+1/2, -y, x+1/2'
'-z+1/2, y, -x+1/2'
'z+1/2, -y, -x+1/2'
'z+1/2, y, x+1/2'
'-x+1/2, -y+1/2, -z'
'x+1/2, y+1/2, -z'
'x+1/2, -y+1/2, z'
'-x+1/2, y+1/2, z'
'-z+1/2, -x+1/2, -y'
'-z+1/2, x+1/2, y'
'z+1/2, x+1/2, -y'
'z+1/2, -x+1/2, y'
'-y+1/2, -z+1/2, -x'
'y+1/2, -z+1/2, x'
'-y+1/2, z+1/2, x'
'y+1/2, z+1/2, -x'
'-y+1/2, -x+1/2, z'
'y+1/2, x+1/2, z'
'-y+1/2, x+1/2, -z'
'y+1/2, -x+1/2, -z'
'-x+1/2, -z+1/2, y'
'x+1/2, -z+1/2, -y'
'x+1/2, z+1/2, y'
'-x+1/2, z+1/2, -y'
'-z+1/2, -y+1/2, x'
'-z+1/2, y+1/2, -x'
'z+1/2, -y+1/2, -x'
'z+1/2, y+1/2, x'

loop_
_atom_site_label
_atom_site_type_symbol
_atom_site_fract_x
_atom_site_fract_y
_atom_site_fract_z
_atom_site_U_iso_or_equiv
_atom_site_adp_type
_atom_site_occupancy
_atom_site_symmetry_multiplicity
_atom_site_Wyckoff_symbol
_atom_site_calc_flag
_atom_site_refinement_flags
_atom_site_disorder_assembly
_atom_site_disorder_group
Cs1 Cs 0.2500 0.2500 0.2500 0.0371(4) Uani 1 8 c d S . .
Mo1 Mo 0.0000 0.0000 0.0000 0.0575(7) Uani 1 4 a d S . .
Cl1 Cl 0.0000 0.2306(2) 0.0000 0.0421(6) Uani 1 24 e d S . .

loop_
_atom_site_aniso_label
_atom_site_aniso_U_11
_atom_site_aniso_U_22
_atom_site_aniso_U_33
_atom_site_aniso_U_23
_atom_site_aniso_U_13
_atom_site_aniso_U_12
Cs1 0.0371(4) 0.0371(4) 0.0371(4) 0.000 0.000 0.000
Mo1 0.0575(7) 0.0575(7) 0.0575(7) 0.000 0.000 0.000
Cl1 0.0448(7) 0.0367(11) 0.0448(7) 0.000 0.000 0.000

loop_
_atom_type_symbol
_atom_type_description
_atom_type_scat_dispersion_real
_atom_type_scat_dispersion_imag
_atom_type_scat_source
Cl Cl 0.1484 0.1585 'International Tables Vol C Tables 4.2.6.8 and 6.1.1.4'
Mo Mo -1.6832 0.6857 'International Tables Vol C Tables 4.2.6.8 and 6.1.1.4'
Cs Cs -0.3680 2.1192 'International Tables Vol C Tables 4.2.6.8 and 6.1.1.4'

loop_
_geom_angle_atom_site_label_1
_geom_angle_atom_site_label_2
_geom_angle_atom_site_label_3
_geom_angle
_geom_angle_site_symmetry_1
_geom_angle_site_symmetry_3
_geom_angle_publ_flag
Cl1 Cs1 Cl1 54.83(6) . 9 ?
Cl1 Cs1 Cl1 54.83(6) . 5 ?
Cl1 Cs1 Cl1 54.83(6) 9 5 ?
Cl1 Cs1 Cl1 119.900(2) . 77 ?
Cl1 Cs1 Cl1 119.901(2) 9 77 ?
Cl1 Cs1 Cl1 173.71(7) 5 77 ?
Cl1 Cs1 Cl1 173.71(7) . 49 ?
Cl1 Cs1 Cl1 119.901(2) 9 49 ?
Cl1 Cs1 Cl1 119.901(2) 5 49 ?
Cl1 Cs1 Cl1 65.10(6) 77 49 ?
Cl1 Cs1 Cl1 119.900(2) . 33 ?
Cl1 Cs1 Cl1 173.71(7) 9 33 ?
Cl1 Cs1 Cl1 119.901(2) 5 33 ?
Cl1 Cs1 Cl1 65.10(6) 77 33 ?
Cl1 Cs1 Cl1 65.10(6) 49 33 ?
Cl1 Cs1 Cl1 119.901(2) . 149 ?
Cl1 Cs1 Cl1 65.10(6) 9 149 ?
Cl1 Cs1 Cl1 90.172(4) 5 149 ?
Cl1 Cs1 Cl1 90.172(4) 77 149 ?
Cl1 Cs1 Cl1 54.83(6) 49 149 ?
Cl1 Cs1 Cl1 119.901(2) 33 149 ?
Cl1 Cs1 Cl1 90.172(4) . 169 ?
Cl1 Cs1 Cl1 65.10(6) 9 169 ?
Cl1 Cs1 Cl1 119.901(2) 5 169 ?
Cl1 Cs1 Cl1 54.83(6) 77 169 ?
Cl1 Cs1 Cl1 90.172(4) 49 169 ?
Cl1 Cs1 Cl1 119.901(2) 33 169 ?
Cl1 Cs1 Cl1 65.10(6) 149 169 ?
Cl1 Cs1 Cl1 65.10(6) . 177 ?
Cl1 Cs1 Cl1 90.172(4) 9 177 ?
Cl1 Cs1 Cl1 119.901(2) 5 177 ?
Cl1 Cs1 Cl1 54.83(6) 77 177 ?
Cl1 Cs1 Cl1 119.901(2) 49 177 ?
Cl1 Cs1 Cl1 90.172(4) 33 177 ?
Cl1 Cs1 Cl1 119.901(2) 149 177 ?
Cl1 Cs1 Cl1 54.83(6) 169 177 ?
Cl1 Cs1 Cl1 119.901(2) . 153 ?
Cl1 Cs1 Cl1 90.172(4) 9 153 ?
Cl1 Cs1 Cl1 65.10(6) 5 153 ?
Cl1 Cs1 Cl1 119.901(2) 77 153 ?
Cl1 Cs1 Cl1 54.83(6) 49 153 ?
Cl1 Cs1 Cl1 90.172(4) 33 153 ?
Cl1 Cs1 Cl1 54.83(6) 149 153 ?
Cl1 Cs1 Cl1 119.901(2) 169 153 ?
Cl1 Cs1 Cl1 173.71(7) 177 153 ?
Cl1 Cs1 Cl1 65.10(6) . 125 ?
Cl1 Cs1 Cl1 119.901(2) 9 125 ?
Cl1 Cs1 Cl1 90.172(4) 5 125 ?
Cl1 Cs1 Cl1 90.172(4) 77 125 ?
Cl1 Cs1 Cl1 119.901(2) 49 125 ?
Cl1 Cs1 Cl1 54.83(6) 33 125 ?
Cl1 Cs1 Cl1 173.71(7) 149 125 ?
Cl1 Cs1 Cl1 119.901(2) 169 125 ?
Cl1 Cs1 Cl1 65.10(6) 177 125 ?
Cl1 Cs1 Cl1 119.901(2) 153 125 ?
Cl1 Cs1 Cl1 90.172(4) . 121 ?
Cl1 Cs1 Cl1 119.901(2) 9 121 ?
Cl1 Cs1 Cl1 65.10(6) 5 121 ?
Cl1 Cs1 Cl1 119.901(2) 77 121 ?
Cl1 Cs1 Cl1 90.172(4) 49 121 ?
Cl1 Cs1 Cl1 54.83(6) 33 121 ?
Cl1 Cs1 Cl1 119.901(2) 149 121 ?
Cl1 Cs1 Cl1 173.71(7) 169 121 ?
Cl1 Cs1 Cl1 119.901(2) 177 121 ?
Cl1 Cs1 Cl1 65.10(6) 153 121 ?
Cl1 Cs1 Cl1 54.83(6) 125 121 ?
Cl1 Mo1 Cl1 180.0 105 9 ?
Cl1 Mo1 Cl1 90.0 105 101 ?
Cl1 Mo1 Cl1 90.0 9 101 ?
Cl1 Mo1 Cl1 90.0 105 5 ?
Cl1 Mo1 Cl1 90.0 9 5 ?
Cl1 Mo1 Cl1 180.0 101 5 ?
Cl1 Mo1 Cl1 90.0 105 97 ?
Cl1 Mo1 Cl1 90.0 9 97 ?
Cl1 Mo1 Cl1 90.0 101 97 ?
Cl1 Mo1 Cl1 90.0 5 97 ?
Cl1 Mo1 Cl1 90.0 105 . ?
Cl1 Mo1 Cl1 90.0 9 . ?
Cl1 Mo1 Cl1 90.0 101 . ?
Cl1 Mo1 Cl1 90.0 5 . ?
Cl1 Mo1 Cl1 180.0 97 . ?
Cl1 Mo1 Cs1 125.3 105 . ?
Cl1 Mo1 Cs1 54.7 9 . ?
Cl1 Mo1 Cs1 125.3 101 . ?
Cl1 Mo1 Cs1 54.7 5 . ?
Cl1 Mo1 Cs1 125.3 97 . ?
Cl1 Mo1 Cs1 54.7 . . ?
Cl1 Mo1 Cs1 54.7 105 97 ?
Cl1 Mo1 Cs1 125.3 9 97 ?
Cl1 Mo1 Cs1 54.7 101 97 ?
Cl1 Mo1 Cs1 125.3 5 97 ?
Cl1 Mo1 Cs1 54.7 97 97 ?
Cl1 Mo1 Cs1 125.3 . 97 ?
Cs1 Mo1 Cs1 180.0 . 97 ?
Cl1 Mo1 Cs1 54.7 105 121 ?
Cl1 Mo1 Cs1 125.3 9 121 ?
Cl1 Mo1 Cs1 125.3 101 121 ?
Cl1 Mo1 Cs1 54.7 5 121 ?
Cl1 Mo1 Cs1 125.3 97 121 ?
Cl1 Mo1 Cs1 54.7 . 121 ?
Cs1 Mo1 Cs1 70.5 . 121 ?
Cs1 Mo1 Cs1 109.5 97 121 ?
Cl1 Mo1 Cs1 125.3 105 169 ?
Cl1 Mo1 Cs1 54.7 9 169 ?
Cl1 Mo1 Cs1 54.7 101 169 ?
Cl1 Mo1 Cs1 125.3 5 169 ?
Cl1 Mo1 Cs1 125.3 97 169 ?
Cl1 Mo1 Cs1 54.7 . 169 ?
Cs1 Mo1 Cs1 70.5 . 169 ?
Cs1 Mo1 Cs1 109.5 97 169 ?
Cs1 Mo1 Cs1 109.5 121 169 ?
Cl1 Mo1 Cs1 54.7 105 73_445 ?
Cl1 Mo1 Cs1 125.3 9 73_445 ?
Cl1 Mo1 Cs1 125.3 101 73_445 ?
Cl1 Mo1 Cs1 54.7 5 73_445 ?
Cl1 Mo1 Cs1 54.7 97 73_445 ?
Cl1 Mo1 Cs1 125.3 . 73_445 ?
Cs1 Mo1 Cs1 109.5 . 73_445 ?
Cs1 Mo1 Cs1 70.5 97 73_445 ?
Cs1 Mo1 Cs1 70.5 121 73_445 ?
Cs1 Mo1 Cs1 180.0 169 73_445 ?
Cl1 Mo1 Cs1 54.7 105 49_454 ?
Cl1 Mo1 Cs1 125.3 9 49_454 ?
Cl1 Mo1 Cs1 54.7 101 49_454 ?
Cl1 Mo1 Cs1 125.3 5 49_454 ?
Cl1 Mo1 Cs1 125.3 97 49_454 ?
Cl1 Mo1 Cs1 54.7 . 49_454 ?
Cs1 Mo1 Cs1 109.5 . 49_454 ?
Cs1 Mo1 Cs1 70.5 97 49_454 ?
Cs1 Mo1 Cs1 70.5 121 49_454 ?
Cs1 Mo1 Cs1 70.5 169 49_454 ?
Cs1 Mo1 Cs1 109.5 73_445 49_454 ?
Mo1 Cl1 Cs1 93.14(4) . . ?
Mo1 Cl1 Cs1 93.14(4) . 49_454 ?
Cs1 Cl1 Cs1 173.71(7) . 49_454 ?
Mo1 Cl1 Cs1 93.14(4) . 169 ?
Cs1 Cl1 Cs1 89.828(4) . 169 ?
Cs1 Cl1 Cs1 89.828(4) 49_454 169 ?
Mo1 Cl1 Cs1 93.14(4) . 121 ?
Cs1 Cl1 Cs1 89.828(4) . 121 ?
Cs1 Cl1 Cs1 89.828(4) 49_454 121 ?
Cs1 Cl1 Cs1 173.71(7) 169 121 ?

loop_
_geom_bond_atom_site_label_1
_geom_bond_atom_site_label_2
_geom_bond_distance
_geom_bond_site_symmetry_2
_geom_bond_publ_flag
Cs1 Cl1 3.6160(2) . ?
Cs1 Cl1 3.6160(2) 9 ?
Cs1 Cl1 3.6160(2) 5 ?
Cs1 Cl1 3.6160(2) 77 ?
Cs1 Cl1 3.6160(2) 49 ?
Cs1 Cl1 3.6160(2) 33 ?
Cs1 Cl1 3.6160(2) 149 ?
Cs1 Cl1 3.6160(2) 169 ?
Cs1 Cl1 3.6160(2) 177 ?
Cs1 Cl1 3.6160(2) 153 ?
Cs1 Cl1 3.6160(2) 125 ?
Cs1 Cl1 3.6160(2) 121 ?
Mo1 Cl1 2.355(2) 105 ?
Mo1 Cl1 2.355(2) 9 ?
Mo1 Cl1 2.355(2) 101 ?
Mo1 Cl1 2.355(2) 5 ?
Mo1 Cl1 2.355(2) 97 ?
Mo1 Cl1 2.355(2) . ?
Mo1 Cs1 4.4220(3) 97 ?
Mo1 Cs1 4.4220(3) 121 ?
Mo1 Cs1 4.4220(3) 169 ?
Mo1 Cs1 4.4220(3) 73_445 ?
Mo1 Cs1 4.4220(3) 49_454 ?
Cl1 Cs1 3.6160(2) 49_454 ?
Cl1 Cs1 3.6160(2) 169 ?
Cl1 Cs1 3.6160(2) 121 ?
